data_9000528
loop_
_publ_author_name
'Prewitt, C. T.'
'Sueno, S.'
'Papike, J. J.'

_publ_section_title
;
 The crystal structures of high albite and monalbite at high temperatures
 T = 750 deg C
 feldspar
;
_journal_name_full 'American Mineralogist'
_journal_page_first 1213
_journal_page_last 1225
_journal_volume 61
_journal_year 1976
_chemical_formula_sum 'Al Na O8 Si3'
_chemical_name_mineral Albite
_space_group_IT_number 2
_symmetry_space_group_name_Hall '-P 1 (1/2*x+1/2*y,1/2*x-1/2*y,-z)'
_symmetry_space_group_name_H-M 'C -1'
_cell_angle_alpha 91.956
_cell_angle_beta 116.232
_cell_angle_gamma 90.078
_cell_formula_units_Z 4
_cell_length_a 8.2296
_cell_length_b 12.9336
_cell_length_c 7.1357
_cell_volume 680.780
_diffrn_ambient_temperature 1023.15
_exptl_crystal_density_diffrn 2.558
_cod_original_formula_sum 'Na (Si3 Al) O8'
_cod_database_code 9000528

loop_
_symmetry_equiv_pos_as_xyz
x,y,z
1/2+x,1/2+y,z
-x,-y,-z
1/2-x,1/2-y,-z

loop_
_atom_site_label
_atom_site_fract_x
_atom_site_fract_y
_atom_site_fract_z
_atom_site_occupancy
_atom_site_U_iso_or_equiv
_atom_site_type_symbol
_atom_site_attached_hydrogens
Na 0.27690 0.00290 0.13740 1.00000 0.13678 Na 0
Si1o 0.00870 0.17180 0.21890 0.75000 0.02394 Si 0
Al1o 0.00870 0.17180 0.21890 0.25000 0.02394 Al 0
Si1m 0.00660 0.81770 0.22680 0.75000 0.02343 Si 0
Al1m 0.00660 0.81770 0.22680 0.25000 0.02343 Al 0
Si2o 0.69400 0.11230 0.33160 0.75000 0.02381 Si 0
Al2o 0.69400 0.11230 0.33160 0.25000 0.02381 Al 0
Si2m 0.69190 0.88050 0.34940 0.75000 0.02394 Si 0
Al2m 0.69190 0.88050 0.34940 0.25000 0.02394 Al 0
Oa1 0.00300 0.13740 0.99120 1.00000 0.04559 O 0
Oa2 0.60120 0.99510 0.28250 1.00000 0.03610 O 0
Obo 0.82210 0.12250 0.21140 1.00000 0.04889 O 0
Obm 0.82160 0.85480 0.23700 1.00000 0.05370 O 0
Oco 0.02260 0.29740 0.26700 1.00000 0.04129 O 0
Ocm 0.02420 0.69150 0.23760 1.00000 0.04281 O 0
Odo 0.19120 0.11750 0.39510 1.00000 0.04445 O 0
Odm 0.18820 0.87140 0.41660 1.00000 0.04686 O 0

loop_
_cod_changelog_entry_id
_cod_changelog_entry_author
_cod_changelog_entry_date
_cod_changelog_entry_text
1
;cod-tools version 3.8.0
Id: cif_guess_AMCSD_atom_types 9581 2023-05-17 12:35:41Z saulius
;
2023-05-18T11:36:22+03:00
;Derived atom types and hydrogen counts
from atom names that follow the AMCSD naming convention
(Wat == water, O-H == hydroxyl).
;
